data_2239127
loop_
_publ_author_name
'Kaewmanee, Narissara'
'Chantrapromma, Suchada'
'Boonnak, Nawong'
'Quah, Ching Kheng'
'Fun, Hoong-Kun'

_publ_section_title
;
 (<i>E</i>)-2-[(2,4,6-Trimethoxybenzylidene)amino]phenol
;
_journal_coeditor_code IS5324
_journal_issue 1
_journal_name_full 'Acta Crystallographica Section E'
_journal_page_first o62
_journal_page_last o63
_journal_paper_doi 10.1107/S1600536813032996
_journal_volume 70
_journal_year 2014
_chemical_formula_moiety 'C16 H17 N O4'
_chemical_formula_sum 'C16 H17 N O4'
_chemical_formula_weight 287.31
_chemical_melting_point_gt 450
_chemical_melting_point_lt 452
_chemical_name_systematic
;
(<i>E</i>)-2-[(2,4,6-Trimethoxybenzylidene)amino]phenol
;
_space_group_IT_number 2
_symmetry_cell_setting triclinic
_symmetry_space_group_name_Hall '-P 1'
_symmetry_space_group_name_H-M 'P -1'
_atom_sites_solution_hydrogens geom
_atom_sites_solution_primary direct
_atom_sites_solution_secondary difmap
_audit_creation_method SHELXL-97
_cell_angle_alpha 89.469(2)
_cell_angle_beta 85.616(2)
_cell_angle_gamma 80.456(2)
_cell_formula_units_Z 4
_cell_length_a 7.3819(6)
_cell_length_b 11.7036(9)
_cell_length_c 16.4373(13)
_cell_measurement_reflns_used 8129
_cell_measurement_temperature 100(2)
_cell_measurement_theta_max 30.00
_cell_measurement_theta_min 2.49
_cell_volume 1396.34(19)
_computing_cell_refinement 'SAINT (Bruker, 2009)'
_computing_data_collection 'APEX2 (Bruker, 2009)'
_computing_data_reduction 'SAINT (Bruker, 2009)'
_computing_molecular_graphics 'SHELXTL (Sheldrick, 2008)'
_computing_publication_material
;
SHELXTL (Sheldrick, 2008), PLATON (Spek, 2009), Mercury
(Macrae <i>et al.</i>, 2006) and <i>publCIF</i> (Westrip, 2010)
;
_computing_structure_refinement 'SHELXTL (Sheldrick, 2008)'
_computing_structure_solution 'SHELXTL (Sheldrick, 2008)'
_diffrn_ambient_temperature 100.00(10)
_diffrn_detector_area_resol_mean 8.33
_diffrn_measured_fraction_theta_full 0.996
_diffrn_measured_fraction_theta_max 0.996
_diffrn_measurement_device_type
;
Bruker SMART APEX2 CCD area-detector
;
_diffrn_measurement_method '\w scans'
_diffrn_radiation_monochromator graphite
_diffrn_radiation_source 'fine-focus sealed tube'
_diffrn_radiation_type MoK\a
_diffrn_radiation_wavelength 0.71073
_diffrn_reflns_av_R_equivalents 0.0483
_diffrn_reflns_av_sigmaI/netI 0.0490
_diffrn_reflns_limit_h_max 10
_diffrn_reflns_limit_h_min -10
_diffrn_reflns_limit_k_max 16
_diffrn_reflns_limit_k_min -16
_diffrn_reflns_limit_l_max 23
_diffrn_reflns_limit_l_min -23
_diffrn_reflns_number 29313
_diffrn_reflns_theta_full 30.00
_diffrn_reflns_theta_max 30.00
_diffrn_reflns_theta_min 2.49
_diffrn_standards_number 0
_exptl_absorpt_coefficient_mu 0.099
_exptl_absorpt_correction_T_max 0.9845
_exptl_absorpt_correction_T_min 0.9537
_exptl_absorpt_correction_type multi-scan
_exptl_absorpt_process_details '(SADABS; Bruker, 2009)'
_exptl_crystal_colour colourless
_exptl_crystal_density_diffrn 1.367
_exptl_crystal_density_method 'not measured'
_exptl_crystal_description block
_exptl_crystal_F_000 608
_exptl_crystal_size_max 0.49
_exptl_crystal_size_mid 0.16
_exptl_crystal_size_min 0.16
_refine_diff_density_max 0.413
_refine_diff_density_min -0.322
_refine_ls_extinction_method none
_refine_ls_goodness_of_fit_ref 1.022
_refine_ls_hydrogen_treatment mixed
_refine_ls_matrix_type full
_refine_ls_number_parameters 393
_refine_ls_number_reflns 8129
_refine_ls_number_restraints 0
_refine_ls_restrained_S_all 1.022
_refine_ls_R_factor_all 0.0756
_refine_ls_R_factor_gt 0.0516
_refine_ls_shift/su_max 0.001
_refine_ls_shift/su_mean 0.001
_refine_ls_structure_factor_coef Fsqd
_refine_ls_weighting_details 'calc w=1/[\s^2^(Fo^2^)+(0.0788P)^2^+0.2397P] where P=(Fo^2^+2Fc^2^)/3'
_refine_ls_weighting_scheme calc
_refine_ls_wR_factor_gt 0.1309
_refine_ls_wR_factor_ref 0.1475
_reflns_number_gt 5872
_reflns_number_total 8129
_reflns_threshold_expression I>2\s(I)
_cod_data_source_file is5324sup1.cif
_cod_data_source_block I
_cod_database_code 2239127
_cod_database_fobs_code 2239127

loop_
_symmetry_equiv_pos_as_xyz
'x, y, z'
'-x, -y, -z'

loop_
_atom_site_type_symbol
_atom_site_label
_atom_site_fract_x
_atom_site_fract_y
_atom_site_fract_z
_atom_site_U_iso_or_equiv
_atom_site_adp_type
_atom_site_calc_flag
_atom_site_refinement_flags
_atom_site_occupancy
_atom_site_symmetry_multiplicity
O O1A 0.21415(16) 0.83067(9) 0.10628(6) 0.0249(2) Uani d . 1 1
O O2A 0.19684(16) 0.59610(10) 0.34830(7) 0.0292(3) Uani d . 1 1
O O3A 0.27544(15) 0.98999(9) 0.36114(6) 0.0221(2) Uani d . 1 1
O O4A 0.58266(14) 1.21472(9) 0.13823(6) 0.0210(2) Uani d . 1 1
H H1O4 0.597(3) 1.164(2) 0.1779(13) 0.043(6) Uiso d . 1 1
N N1A 0.29206(16) 1.11109(10) 0.21219(7) 0.0180(2) Uani d . 1 1
C C1A 0.23748(19) 0.91116(12) 0.23397(8) 0.0174(3) Uani d . 1 1
C C2A 0.21676(19) 0.81294(12) 0.18822(8) 0.0187(3) Uani d . 1 1
C C3A 0.2025(2) 0.70672(12) 0.22379(9) 0.0205(3) Uani d . 1 1
H H3AA 0.1881 0.6424 0.1915 0.025 Uiso calc R 1 1
C C4A 0.20979(19) 0.69651(13) 0.30743(9) 0.0206(3) Uani d . 1 1
C C5A 0.2352(2) 0.78998(13) 0.35564(9) 0.0206(3) Uani d . 1 1
H H5AA 0.2417 0.7813 0.4129 0.025 Uiso calc R 1 1
C C6A 0.25065(19) 0.89475(12) 0.31884(8) 0.0181(3) Uani d . 1 1
C C7A 0.23176(19) 1.01974(12) 0.19062(8) 0.0184(3) Uani d . 1 1
H H7AA 0.1768 1.0241 0.1400 0.022 Uiso calc R 1 1
C C8A 0.2556(2) 1.20881(12) 0.16002(8) 0.0175(3) Uani d . 1 1
C C9A 0.40463(19) 1.25893(12) 0.12645(8) 0.0179(3) Uani d . 1 1
C C10A 0.3708(2) 1.35666(13) 0.07741(8) 0.0212(3) Uani d . 1 1
H H10A 0.4711 1.3905 0.0541 0.025 Uiso calc R 1 1
C C11A 0.1919(2) 1.40519(13) 0.06215(9) 0.0227(3) Uani d . 1 1
H H11A 0.1706 1.4718 0.0286 0.027 Uiso calc R 1 1
C C12A 0.0448(2) 1.35683(13) 0.09567(9) 0.0231(3) Uani d . 1 1
H H12A -0.0776 1.3907 0.0857 0.028 Uiso calc R 1 1
C C13A 0.0767(2) 1.25830(13) 0.14406(9) 0.0216(3) Uani d . 1 1
H H13A -0.0244 1.2245 0.1664 0.026 Uiso calc R 1 1
C C14A 0.2055(2) 0.73234(14) 0.05636(9) 0.0283(4) Uani d . 1 1
H H14A 0.2138 0.7546 -0.0013 0.042 Uiso calc R 1 1
H H14B 0.0886 0.7047 0.0698 0.042 Uiso calc R 1 1
H H14C 0.3082 0.6705 0.0664 0.042 Uiso calc R 1 1
C C15A 0.1543(2) 0.50165(14) 0.30235(12) 0.0311(4) Uani d . 1 1
H H15A 0.1412 0.4364 0.3389 0.047 Uiso calc R 1 1
H H15B 0.2539 0.4776 0.2600 0.047 Uiso calc R 1 1
H H15C 0.0387 0.5264 0.2767 0.047 Uiso calc R 1 1
C C16A 0.2807(3) 0.97923(15) 0.44755(9) 0.0296(4) Uani d . 1 1
H H16A 0.2969 1.0533 0.4708 0.044 Uiso calc R 1 1
H H16B 0.3838 0.9192 0.4602 0.044 Uiso calc R 1 1
H H16C 0.1650 0.9578 0.4710 0.044 Uiso calc R 1 1
O O1B 0.72943(15) 0.80124(9) 0.39270(6) 0.0223(2) Uani d . 1 1
O O2B 0.67530(15) 0.56611(9) 0.15954(6) 0.0231(2) Uani d . 1 1
O O3B 0.73981(16) 0.96203(9) 0.13077(6) 0.0249(2) Uani d . 1 1
O O4B 0.38451(14) 1.24458(9) 0.33850(6) 0.0221(2) Uani d . 1 1
H H2O4 0.389(3) 1.186(2) 0.3050(14) 0.053(7) Uiso d . 1 1
N N1B 0.69329(16) 1.09095(10) 0.27678(7) 0.0186(2) Uani d . 1 1
C C1B 0.73499(19) 0.88062(12) 0.26160(8) 0.0178(3) Uani d . 1 1
C C6B 0.72703(19) 0.86652(13) 0.17664(8) 0.0187(3) Uani d . 1 1
C C5B 0.7097(2) 0.76005(13) 0.14376(8) 0.0202(3) Uani d . 1 1
H H5BA 0.7063 0.7512 0.0865 0.024 Uiso calc R 1 1
C C4B 0.69737(19) 0.66679(12) 0.19584(8) 0.0182(3) Uani d . 1 1
C C3B 0.70674(19) 0.67617(12) 0.27957(8) 0.0183(3) Uani d . 1 1
H H3BA 0.7005 0.6115 0.3144 0.022 Uiso calc R 1 1
C C2B 0.72559(19) 0.78316(13) 0.31088(8) 0.0176(3) Uani d . 1 1
C C7B 0.74811(19) 0.98811(12) 0.30235(8) 0.0182(3) Uani d . 1 1
H H7BA 0.8028 0.9816 0.3530 0.022 Uiso calc R 1 1
C C8B 0.71474(19) 1.18242(12) 0.32963(8) 0.0175(3) Uani d . 1 1
C C9B 0.5554(2) 1.26007(12) 0.35589(8) 0.0178(3) Uani d . 1 1
C C10B 0.5708(2) 1.35514(13) 0.40419(8) 0.0206(3) Uani d . 1 1
H H10B 0.4644 1.4100 0.4201 0.025 Uiso calc R 1 1
C C11B 0.7414(2) 1.36955(13) 0.42898(9) 0.0246(3) Uani d . 1 1
H H11B 0.7507 1.4335 0.4627 0.030 Uiso calc R 1 1
C C12B 0.8977(2) 1.29117(14) 0.40481(9) 0.0252(3) Uani d . 1 1
H H12B 1.0138 1.3007 0.4226 0.030 Uiso calc R 1 1
C C13B 0.8846(2) 1.19849(14) 0.35456(9) 0.0219(3) Uani d . 1 1
H H13B 0.9924 1.1457 0.3371 0.026 Uiso calc R 1 1
C C14B 0.7287(2) 0.70361(14) 0.44500(9) 0.0257(3) Uani d . 1 1
H H14D 0.7280 0.7283 0.5018 0.039 Uiso calc R 1 1
H H14E 0.8390 0.6461 0.4311 0.039 Uiso calc R 1 1
H H14F 0.6185 0.6692 0.4380 0.039 Uiso calc R 1 1
C C15B 0.6564(2) 0.47040(13) 0.21263(9) 0.0249(3) Uani d . 1 1
H H15D 0.6355 0.4043 0.1805 0.037 Uiso calc R 1 1
H H15E 0.5516 0.4926 0.2528 0.037 Uiso calc R 1 1
H H15F 0.7691 0.4488 0.2409 0.037 Uiso calc R 1 1
C C16B 0.7402(3) 0.95075(15) 0.04466(9) 0.0343(4) Uani d . 1 1
H H16D 0.7459 1.0261 0.0190 0.051 Uiso calc R 1 1
H H16E 0.6274 0.9236 0.0312 0.051 Uiso calc R 1 1
H H16F 0.8477 0.8947 0.0245 0.051 Uiso calc R 1 1

loop_
_atom_site_aniso_label
_atom_site_aniso_U_11
_atom_site_aniso_U_22
_atom_site_aniso_U_33
_atom_site_aniso_U_12
_atom_site_aniso_U_13
_atom_site_aniso_U_23
O1A 0.0414(6) 0.0140(5) 0.0205(5) -0.0081(5) -0.0030(4) -0.0023(4)
O2A 0.0367(6) 0.0142(5) 0.0373(6) -0.0064(5) -0.0023(5) 0.0087(5)
O3A 0.0320(6) 0.0150(5) 0.0194(5) -0.0032(4) -0.0044(4) -0.0008(4)
O4A 0.0235(5) 0.0143(5) 0.0247(5) -0.0016(4) -0.0030(4) 0.0060(4)
N1A 0.0231(6) 0.0106(6) 0.0204(5) -0.0027(5) -0.0029(4) 0.0024(4)
C1A 0.0199(6) 0.0114(6) 0.0209(6) -0.0033(5) -0.0005(5) 0.0003(5)
C2A 0.0215(7) 0.0139(7) 0.0206(6) -0.0032(5) -0.0008(5) -0.0006(5)
C3A 0.0216(7) 0.0107(7) 0.0291(7) -0.0023(5) -0.0009(5) 0.0000(5)
C4A 0.0183(6) 0.0122(7) 0.0306(7) -0.0015(5) 0.0004(5) 0.0058(5)
C5A 0.0219(7) 0.0172(7) 0.0217(6) -0.0004(6) -0.0011(5) 0.0044(5)
C6A 0.0177(6) 0.0134(7) 0.0225(6) -0.0007(5) -0.0010(5) -0.0006(5)
C7A 0.0229(7) 0.0135(7) 0.0187(6) -0.0026(5) -0.0013(5) -0.0005(5)
C8A 0.0265(7) 0.0102(6) 0.0159(6) -0.0028(5) -0.0032(5) 0.0002(5)
C9A 0.0245(7) 0.0102(6) 0.0186(6) -0.0006(5) -0.0033(5) -0.0010(5)
C10A 0.0307(7) 0.0126(7) 0.0204(6) -0.0044(6) -0.0022(5) 0.0024(5)
C11A 0.0354(8) 0.0124(7) 0.0197(6) -0.0002(6) -0.0058(6) 0.0028(5)
C12A 0.0281(7) 0.0180(7) 0.0217(7) 0.0029(6) -0.0065(5) 0.0003(5)
C13A 0.0252(7) 0.0178(7) 0.0214(6) -0.0023(6) -0.0030(5) -0.0003(5)
C14A 0.0417(9) 0.0196(8) 0.0251(7) -0.0108(7) 0.0011(6) -0.0073(6)
C15A 0.0290(8) 0.0124(7) 0.0527(10) -0.0054(6) -0.0043(7) 0.0068(7)
C16A 0.0450(9) 0.0232(8) 0.0199(7) -0.0011(7) -0.0070(6) -0.0005(6)
O1B 0.0351(6) 0.0147(5) 0.0166(5) -0.0032(4) -0.0006(4) 0.0012(4)
O2B 0.0333(6) 0.0137(5) 0.0229(5) -0.0053(4) -0.0017(4) -0.0016(4)
O3B 0.0439(6) 0.0113(5) 0.0179(5) -0.0004(5) -0.0014(4) 0.0026(4)
O4B 0.0219(5) 0.0165(5) 0.0274(5) -0.0010(4) -0.0028(4) -0.0063(4)
N1B 0.0225(6) 0.0125(6) 0.0197(5) 0.0002(5) -0.0013(4) -0.0018(4)
C1B 0.0196(6) 0.0121(7) 0.0204(6) 0.0005(5) -0.0006(5) 0.0005(5)
C6B 0.0211(6) 0.0139(7) 0.0195(6) 0.0010(5) -0.0004(5) 0.0011(5)
C5B 0.0253(7) 0.0155(7) 0.0182(6) 0.0012(6) -0.0014(5) -0.0007(5)
C4B 0.0187(6) 0.0132(7) 0.0219(6) -0.0006(5) -0.0002(5) -0.0016(5)
C3B 0.0204(6) 0.0123(6) 0.0214(6) -0.0012(5) 0.0008(5) 0.0013(5)
C2B 0.0183(6) 0.0158(7) 0.0174(6) 0.0007(5) 0.0003(5) -0.0003(5)
C7B 0.0217(6) 0.0143(7) 0.0181(6) -0.0011(5) -0.0010(5) 0.0000(5)
C8B 0.0242(7) 0.0118(6) 0.0162(6) -0.0017(5) -0.0020(5) 0.0014(5)
C9B 0.0241(7) 0.0121(6) 0.0170(6) -0.0026(5) -0.0019(5) 0.0015(5)
C10B 0.0304(7) 0.0128(7) 0.0181(6) -0.0033(6) 0.0007(5) 0.0004(5)
C11B 0.0374(8) 0.0169(7) 0.0218(7) -0.0106(6) -0.0037(6) -0.0002(5)
C12B 0.0300(8) 0.0232(8) 0.0250(7) -0.0103(7) -0.0070(6) 0.0045(6)
C13B 0.0237(7) 0.0182(7) 0.0236(7) -0.0034(6) -0.0020(5) 0.0037(5)
C14B 0.0392(9) 0.0195(8) 0.0185(7) -0.0050(7) -0.0030(6) 0.0042(6)
C15B 0.0310(8) 0.0165(7) 0.0288(7) -0.0086(6) -0.0019(6) 0.0007(6)
C16B 0.0635(12) 0.0194(8) 0.0185(7) -0.0026(8) -0.0030(7) 0.0031(6)

loop_
_atom_type_symbol
_atom_type_description
_atom_type_scat_dispersion_real
_atom_type_scat_dispersion_imag
_atom_type_scat_source
C C 0.0033 0.0016 'International Tables Vol C Tables 4.2.6.8 and 6.1.1.4'
H H 0.0000 0.0000 'International Tables Vol C Tables 4.2.6.8 and 6.1.1.4'
N N 0.0061 0.0033 'International Tables Vol C Tables 4.2.6.8 and 6.1.1.4'
O O 0.0106 0.0060 'International Tables Vol C Tables 4.2.6.8 and 6.1.1.4'

loop_
_geom_angle_atom_site_label_1
_geom_angle_atom_site_label_2
_geom_angle_atom_site_label_3
_geom_angle
C2A O1A C14A 117.14(12)
C4A O2A C15A 117.14(12)
C6A O3A C16A 117.32(12)
C9A O4A H1O4 114.6(14)
C7A N1A C8A 115.68(12)
C6A C1A C2A 116.46(13)
C6A C1A C7A 126.30(12)
C2A C1A C7A 117.12(12)
O1A C2A C3A 122.60(12)
O1A C2A C1A 114.70(12)
C3A C2A C1A 122.69(13)
C4A C3A C2A 118.44(13)
C4A C3A H3AA 120.8
C2A C3A H3AA 120.8
O2A C4A C3A 123.05(13)
O2A C4A C5A 115.53(13)
C3A C4A C5A 121.40(13)
C6A C5A C4A 119.17(13)
C6A C5A H5AA 120.4
C4A C5A H5AA 120.4
O3A C6A C5A 122.97(12)
O3A C6A C1A 115.27(12)
C5A C6A C1A 121.75(12)
N1A C7A C1A 127.95(13)
N1A C7A H7AA 116.0
C1A C7A H7AA 116.0
C13A C8A C9A 119.40(13)
C13A C8A N1A 121.91(13)
C9A C8A N1A 118.64(13)
O4A C9A C10A 117.89(13)
O4A C9A C8A 122.80(13)
C10A C9A C8A 119.30(13)
C11A C10A C9A 120.70(14)
C11A C10A H10A 119.6
C9A C10A H10A 119.6
C12A C11A C10A 120.20(14)
C12A C11A H11A 119.9
C10A C11A H11A 119.9
C11A C12A C13A 119.72(14)
C11A C12A H12A 120.1
C13A C12A H12A 120.1
C12A C13A C8A 120.66(14)
C12A C13A H13A 119.7
C8A C13A H13A 119.7
O1A C14A H14A 109.5
O1A C14A H14B 109.5
H14A C14A H14B 109.5
O1A C14A H14C 109.5
H14A C14A H14C 109.5
H14B C14A H14C 109.5
O2A C15A H15A 109.5
O2A C15A H15B 109.5
H15A C15A H15B 109.5
O2A C15A H15C 109.5
H15A C15A H15C 109.5
H15B C15A H15C 109.5
O3A C16A H16A 109.5
O3A C16A H16B 109.5
H16A C16A H16B 109.5
O3A C16A H16C 109.5
H16A C16A H16C 109.5
H16B C16A H16C 109.5
C2B O1B C14B 117.47(11)
C4B O2B C15B 116.49(11)
C6B O3B C16B 117.65(12)
C9B O4B H2O4 111.6(15)
C7B N1B C8B 115.77(12)
C2B C1B C6B 117.29(13)
C2B C1B C7B 117.12(12)
C6B C1B C7B 125.57(13)
O3B C6B C5B 123.26(12)
O3B C6B C1B 115.65(12)
C5B C6B C1B 121.09(14)
C4B C5B C6B 119.10(13)
C4B C5B H5BA 120.4
C6B C5B H5BA 120.4
O2B C4B C3B 122.34(13)
O2B C4B C5B 115.84(12)
C3B C4B C5B 121.83(13)
C4B C3B C2B 117.98(13)
C4B C3B H3BA 121.0
C2B C3B H3BA 121.0
O1B C2B C3B 121.90(13)
O1B C2B C1B 115.37(12)
C3B C2B C1B 122.69(12)
N1B C7B C1B 126.50(13)
N1B C7B H7BA 116.7
C1B C7B H7BA 116.7
C13B C8B C9B 119.66(13)
C13B C8B N1B 123.03(13)
C9B C8B N1B 117.30(12)
O4B C9B C10B 118.09(12)
O4B C9B C8B 122.48(12)
C10B C9B C8B 119.40(13)
C11B C10B C9B 120.17(14)
C11B C10B H10B 119.9
C9B C10B H10B 119.9
C12B C11B C10B 120.32(13)
C12B C11B H11B 119.8
C10B C11B H11B 119.8
C11B C12B C13B 119.90(14)
C11B C12B H12B 120.1
C13B C12B H12B 120.1
C12B C13B C8B 120.49(14)
C12B C13B H13B 119.8
C8B C13B H13B 119.8
O1B C14B H14D 109.5
O1B C14B H14E 109.5
H14D C14B H14E 109.5
O1B C14B H14F 109.5
H14D C14B H14F 109.5
H14E C14B H14F 109.5
O2B C15B H15D 109.5
O2B C15B H15E 109.5
H15D C15B H15E 109.5
O2B C15B H15F 109.5
H15D C15B H15F 109.5
H15E C15B H15F 109.5
O3B C16B H16D 109.5
O3B C16B H16E 109.5
H16D C16B H16E 109.5
O3B C16B H16F 109.5
H16D C16B H16F 109.5
H16E C16B H16F 109.5

loop_
_geom_bond_atom_site_label_1
_geom_bond_atom_site_label_2
_geom_bond_distance
O1A C2A 1.3620(17)
O1A C14A 1.4324(16)
O2A C4A 1.3616(18)
O2A C15A 1.4345(19)
O3A C6A 1.3641(16)
O3A C16A 1.4276(17)
O4A C9A 1.3579(17)
O4A H1O4 0.88(2)
N1A C7A 1.2868(17)
N1A C8A 1.4251(18)
C1A C6A 1.4149(19)
C1A C2A 1.4149(18)
C1A C7A 1.447(2)
C2A C3A 1.385(2)
C3A C4A 1.383(2)
C3A H3AA 0.9500
C4A C5A 1.402(2)
C5A C6A 1.380(2)
C5A H5AA 0.9500
C7A H7AA 0.9500
C8A C13A 1.395(2)
C8A C9A 1.405(2)
C9A C10A 1.393(2)
C10A C11A 1.388(2)
C10A H10A 0.9500
C11A C12A 1.382(2)
C11A H11A 0.9500
C12A C13A 1.393(2)
C12A H12A 0.9500
C13A H13A 0.9500
C14A H14A 0.9800
C14A H14B 0.9800
C14A H14C 0.9800
C15A H15A 0.9800
C15A H15B 0.9800
C15A H15C 0.9800
C16A H16A 0.9800
C16A H16B 0.9800
C16A H16C 0.9800
O1B C2B 1.3665(16)
O1B C14B 1.4240(18)
O2B C4B 1.3647(16)
O2B C15B 1.4321(18)
O3B C6B 1.3547(17)
O3B C16B 1.4225(17)
O4B C9B 1.3555(17)
O4B H2O4 0.87(2)
N1B C7B 1.2823(19)
N1B C8B 1.4213(17)
C1B C2B 1.401(2)
C1B C6B 1.4145(19)
C1B C7B 1.4514(19)
C6B C5B 1.3918(19)
C5B C4B 1.392(2)
C5B H5BA 0.9500
C4B C3B 1.3894(19)
C3B C2B 1.3903(19)
C3B H3BA 0.9500
C7B H7BA 0.9500
C8B C13B 1.390(2)
C8B C9B 1.4040(19)
C9B C10B 1.3977(18)
C10B C11B 1.389(2)
C10B H10B 0.9500
C11B C12B 1.385(2)
C11B H11B 0.9500
C12B C13B 1.390(2)
C12B H12B 0.9500
C13B H13B 0.9500
C14B H14D 0.9800
C14B H14E 0.9800
C14B H14F 0.9800
C15B H15D 0.9800
C15B H15E 0.9800
C15B H15F 0.9800
C16B H16D 0.9800
C16B H16E 0.9800
C16B H16F 0.9800

loop_
_geom_hbond_atom_site_label_D
_geom_hbond_atom_site_label_H
_geom_hbond_atom_site_label_A
_geom_hbond_site_symmetry_A
_geom_hbond_distance_DH
_geom_hbond_distance_HA
_geom_hbond_distance_DA
_geom_hbond_angle_DHA
_geom_hbond_publ_flag
O4A H1O4 O3B 1_555 0.88(2) 2.53(2) 2.9924(15) 114.0(17) y
O4A H1O4 N1B 1_555 0.88(2) 1.96(2) 2.7897(15) 158(2) y
O4B H2O4 N1A 1_555 0.88(2) 2.00(2) 2.8013(16) 151(2) y
O4B H2O4 N1B 1_555 0.88(2) 2.35(2) 2.7891(16) 111.1(18) y
C13B H13B O3A 1_655 0.95 2.59 3.4639(19) 154 y
C15B H15D O4A 1_545 0.98 2.43 3.3847(18) 164 y

loop_
_geom_torsion_atom_site_label_1
_geom_torsion_atom_site_label_2
_geom_torsion_atom_site_label_3
_geom_torsion_atom_site_label_4
_geom_torsion
C14A O1A C2A C3A -3.2(2)
C14A O1A C2A C1A 176.06(13)
C6A C1A C2A O1A -176.76(12)
C7A C1A C2A O1A 6.93(18)
C6A C1A C2A C3A 2.5(2)
C7A C1A C2A C3A -173.82(13)
O1A C2A C3A C4A 178.87(13)
C1A C2A C3A C4A -0.3(2)
C15A O2A C4A C3A -6.7(2)
C15A O2A C4A C5A 174.54(13)
C2A C3A C4A O2A 179.90(13)
C2A C3A C4A C5A -1.5(2)
O2A C4A C5A C6A 179.65(12)
C3A C4A C5A C6A 0.9(2)
C16A O3A C6A C5A -1.5(2)
C16A O3A C6A C1A 177.08(13)
C4A C5A C6A O3A 179.96(13)
C4A C5A C6A C1A 1.4(2)
C2A C1A C6A O3A 178.33(12)
C7A C1A C6A O3A -5.7(2)
C2A C1A C6A C5A -3.0(2)
C7A C1A C6A C5A 172.89(14)
C8A N1A C7A C1A -175.58(13)
C6A C1A C7A N1A 23.4(2)
C2A C1A C7A N1A -160.71(14)
C7A N1A C8A C13A 58.87(17)
C7A N1A C8A C9A -123.60(14)
C13A C8A C9A O4A -178.98(12)
N1A C8A C9A O4A 3.44(19)
C13A C8A C9A C10A -0.43(19)
N1A C8A C9A C10A -178.01(12)
O4A C9A C10A C11A 179.19(12)
C8A C9A C10A C11A 0.6(2)
C9A C10A C11A C12A 0.0(2)
C10A C11A C12A C13A -0.8(2)
C11A C12A C13A C8A 0.9(2)
C9A C8A C13A C12A -0.3(2)
N1A C8A C13A C12A 177.19(12)
C16B O3B C6B C5B -1.7(2)
C16B O3B C6B C1B 177.43(14)
C2B C1B C6B O3B -178.87(12)
C7B C1B C6B O3B 2.5(2)
C2B C1B C6B C5B 0.3(2)
C7B C1B C6B C5B -178.30(13)
O3B C6B C5B C4B -179.96(13)
C1B C6B C5B C4B 0.9(2)
C15B O2B C4B C3B 1.86(19)
C15B O2B C4B C5B -178.03(12)
C6B C5B C4B O2B 178.19(12)
C6B C5B C4B C3B -1.7(2)
O2B C4B C3B C2B -178.70(12)
C5B C4B C3B C2B 1.2(2)
C14B O1B C2B C3B 5.07(19)
C14B O1B C2B C1B -177.21(12)
C4B C3B C2B O1B 177.67(13)
C4B C3B C2B C1B 0.1(2)
C6B C1B C2B O1B -178.54(12)
C7B C1B C2B O1B 0.18(18)
C6B C1B C2B C3B -0.8(2)
C7B C1B C2B C3B 177.88(13)
C8B N1B C7B C1B 177.48(13)
C2B C1B C7B N1B -152.97(14)
C6B C1B C7B N1B 25.6(2)
C7B N1B C8B C13B 59.30(19)
C7B N1B C8B C9B -121.81(14)
C13B C8B C9B O4B -175.24(13)
N1B C8B C9B O4B 5.8(2)
C13B C8B C9B C10B 2.5(2)
N1B C8B C9B C10B -176.43(12)
O4B C9B C10B C11B 174.92(13)
C8B C9B C10B C11B -2.9(2)
C9B C10B C11B C12B 1.2(2)
C10B C11B C12B C13B 0.9(2)
C11B C12B C13B C8B -1.3(2)
C9B C8B C13B C12B -0.4(2)
N1B C8B C13B C12B 178.47(13)
